data_7153697
loop_
_publ_author_name
'Jia, Wen-Qiang'
'Chen, Xiang-Yu'
'Sun, Li-Hui'
'Ye, Song'

_publ_section_title
;
 Organocatalytic [4 + 2] cyclocondensation of \a,\b-unsaturated acyl
 chlorides with imines: highly enantioselective synthesis of
 dihydropyridinone and piperidine derivatives.
;
_journal_issue 14
_journal_name_full 'Organic &amp; biomolecular chemistry'
_journal_page_first 2167
_journal_page_last 2171
_journal_paper_doi 10.1039/c4ob00114a
_journal_volume 12
_journal_year 2014
_chemical_absolute_configuration ad
_chemical_formula_moiety 'C12 H12 Cl3 N O'
_chemical_formula_sum 'C12 H12 Cl3 N O'
_chemical_formula_weight 292.58
_chemical_name_systematic
; 
 ? 
;
_space_group_IT_number 19
_symmetry_cell_setting orthorhombic
_symmetry_space_group_name_Hall 'P 2ac 2ab'
_symmetry_space_group_name_H-M 'P 21 21 21'
_atom_sites_solution_hydrogens geom
_atom_sites_solution_primary direct
_atom_sites_solution_secondary difmap
_audit_creation_method SHELXL-97
_cell_angle_alpha 90.00
_cell_angle_beta 90.00
_cell_angle_gamma 90.00
_cell_formula_units_Z 8
_cell_length_a 9.4908(18)
_cell_length_b 11.747(2)
_cell_length_c 23.965(5)
_cell_measurement_reflns_used 7753
_cell_measurement_temperature 173(2)
_cell_measurement_theta_max 27.49
_cell_measurement_theta_min 1.70
_cell_volume 2671.8(9)
_computing_cell_refinement 'CrystalClear (Rigaku Inc., 2007)'
_computing_data_collection 'CrystalClear (Rigaku Inc., 2007)'
_computing_data_reduction 'CrystalClear (Rigaku Inc., 2007)'
_computing_molecular_graphics 'Olex2 ver 1.1'
_computing_publication_material 'SHELX97 (Sheldrick, 2008)'
_computing_structure_refinement 'Olex2 ver 1.1'
_computing_structure_solution 'SHELXS-97 (Sheldrick, 2008)'
_diffrn_ambient_temperature 173(2)
_diffrn_measured_fraction_theta_full 0.991
_diffrn_measured_fraction_theta_max 0.991
_diffrn_measurement_device_type 'Saturn724+ CCD'
_diffrn_measurement_method '\w scans at fixed \c = 45\%'
_diffrn_radiation_monochromator graphite
_diffrn_radiation_source 'sealed tube'
_diffrn_radiation_type MoK\a
_diffrn_radiation_wavelength 0.71073
_diffrn_reflns_av_R_equivalents 0.0404
_diffrn_reflns_av_sigmaI/netI 0.0365
_diffrn_reflns_limit_h_max 9
_diffrn_reflns_limit_h_min -12
_diffrn_reflns_limit_k_max 14
_diffrn_reflns_limit_k_min -15
_diffrn_reflns_limit_l_max 31
_diffrn_reflns_limit_l_min -31
_diffrn_reflns_number 16984
_diffrn_reflns_theta_full 27.48
_diffrn_reflns_theta_max 27.48
_diffrn_reflns_theta_min 2.31
_exptl_absorpt_coefficient_mu 0.668
_exptl_absorpt_correction_T_max 1.0000
_exptl_absorpt_correction_T_min 0.5523
_exptl_absorpt_correction_type multi-scan
_exptl_absorpt_process_details 'CrystalClear (Rigaku Inc., 2007)'
_exptl_crystal_colour colorless
_exptl_crystal_density_diffrn 1.455
_exptl_crystal_density_method 'not measured'
_exptl_crystal_description block
_exptl_crystal_F_000 1200
_exptl_crystal_size_max 0.72
_exptl_crystal_size_mid 0.70
_exptl_crystal_size_min 0.60
_refine_diff_density_max 0.318
_refine_diff_density_min -0.227
_refine_diff_density_rms 0.054
_refine_ls_abs_structure_details 'Flack H D (1983), Acta Cryst. A39, 876-881'
_refine_ls_abs_structure_Flack 0.00(5)
_refine_ls_extinction_method none
_refine_ls_goodness_of_fit_ref 1.109
_refine_ls_hydrogen_treatment constr
_refine_ls_matrix_type full
_refine_ls_number_parameters 307
_refine_ls_number_reflns 6075
_refine_ls_number_restraints 0
_refine_ls_restrained_S_all 1.109
_refine_ls_R_factor_all 0.0386
_refine_ls_R_factor_gt 0.0374
_refine_ls_shift/su_max 0.001
_refine_ls_shift/su_mean 0.000
_refine_ls_structure_factor_coef Fsqd
_refine_ls_weighting_details 'calc w=1/[\s^2^(Fo^2^)+(0.0415P)^2^+0.5879P] where P=(Fo^2^+2Fc^2^)/3'
_refine_ls_weighting_scheme calc
_refine_ls_wR_factor_gt 0.0947
_refine_ls_wR_factor_ref 0.0953
_reflns_number_gt 5932
_reflns_number_total 6075
_reflns_threshold_expression >2sigma(I)
_cod_data_source_file c4ob00114a2.cif
_cod_data_source_block sa2772
_cod_original_cell_volume 2671.9(9)
_cod_original_sg_symbol_H-M P2(1)2(1)2(1)
_cod_database_code 7153697

loop_
_symmetry_equiv_pos_as_xyz
'x, y, z'
'-x+1/2, -y, z+1/2'
'-x, y+1/2, -z+1/2'
'x+1/2, -y+1/2, -z'

loop_
_atom_site_label
_atom_site_type_symbol
_atom_site_fract_x
_atom_site_fract_y
_atom_site_fract_z
_atom_site_U_iso_or_equiv
_atom_site_adp_type
_atom_site_occupancy
_atom_site_symmetry_multiplicity
_atom_site_calc_flag
_atom_site_refinement_flags
Cl1 Cl 0.19166(9) 0.42586(6) 0.64610(3) 0.05114(18) Uani 1 1 d .
Cl2 Cl 0.24860(8) 0.19555(6) 0.61376(3) 0.04838(16) Uani 1 1 d .
Cl3 Cl 0.40535(8) 0.37645(7) 0.56318(3) 0.05317(18) Uani 1 1 d .
Cl4 Cl 0.01401(7) 0.42245(6) 0.23595(3) 0.04644(16) Uani 1 1 d .
Cl5 Cl 0.08565(7) 0.24958(5) 0.31546(3) 0.04415(15) Uani 1 1 d .
Cl6 Cl 0.30262(7) 0.34881(6) 0.24767(3) 0.04322(15) Uani 1 1 d .
O1 O -0.2397(2) 0.28378(14) 0.56707(7) 0.0380(4) Uani 1 1 d .
O2 O 0.4722(2) 0.44998(16) 0.41835(8) 0.0504(5) Uani 1 1 d .
N1 N -0.0045(2) 0.29523(17) 0.55977(8) 0.0351(4) Uani 1 1 d .
H1 H 0.0013 0.2313 0.5787 0.042 Uiso 1 1 calc R
N2 N 0.2728(2) 0.43273(17) 0.36849(8) 0.0349(4) Uani 1 1 d .
H2 H 0.2620 0.3641 0.3826 0.042 Uiso 1 1 calc R
C1 C 0.1279(3) 0.3447(2) 0.54131(10) 0.0352(5) Uani 1 1 d .
H1A H 0.1637 0.2979 0.5095 0.042 Uiso 1 1 calc R
C2 C 0.1110(3) 0.4671(2) 0.52067(11) 0.0422(6) Uani 1 1 d .
H2A H 0.1042 0.5191 0.5530 0.051 Uiso 1 1 calc R
H2B H 0.1948 0.4891 0.4986 0.051 Uiso 1 1 calc R
C3 C -0.0207(3) 0.4786(2) 0.48474(10) 0.0360(5) Uani 1 1 d .
H3 H -0.0142 0.4227 0.4534 0.043 Uiso 1 1 calc R
C4 C -0.1485(3) 0.4479(2) 0.52058(10) 0.0405(6) Uani 1 1 d .
H4A H -0.1638 0.5092 0.5483 0.049 Uiso 1 1 calc R
H4B H -0.2328 0.4445 0.4964 0.049 Uiso 1 1 calc R
C5 C -0.1343(3) 0.3364(2) 0.55103(9) 0.0330(5) Uani 1 1 d .
C6 C -0.0425(3) 0.5971(2) 0.46006(11) 0.0424(6) Uani 1 1 d .
C7 C -0.1209(4) 0.6073(3) 0.41169(13) 0.0524(7) Uani 1 1 d .
H7 H -0.1563 0.5409 0.3939 0.063 Uiso 1 1 calc R
C8 C -0.1484(4) 0.7131(3) 0.38887(16) 0.0656(9) Uani 1 1 d .
H8 H -0.2018 0.7188 0.3555 0.079 Uiso 1 1 calc R
C9 C -0.0989(5) 0.8103(3) 0.41423(16) 0.0671(10) Uani 1 1 d .
H9 H -0.1177 0.8829 0.3983 0.081 Uiso 1 1 calc R
C10 C -0.0221(5) 0.8019(3) 0.46277(16) 0.0682(10) Uani 1 1 d .
H10 H 0.0103 0.8689 0.4809 0.082 Uiso 1 1 calc R
C11 C 0.0082(4) 0.6958(2) 0.48544(13) 0.0581(8) Uani 1 1 d .
H11 H 0.0637 0.6905 0.5183 0.070 Uiso 1 1 calc R
C12 C 0.2372(3) 0.3376(2) 0.58896(10) 0.0396(5) Uani 1 1 d .
C13 C 0.1661(3) 0.47046(19) 0.32877(10) 0.0327(5) Uani 1 1 d .
H13 H 0.0753 0.4796 0.3495 0.039 Uiso 1 1 calc R
C14 C 0.2022(3) 0.5845(2) 0.30239(10) 0.0411(6) Uani 1 1 d .
H14A H 0.1156 0.6190 0.2868 0.049 Uiso 1 1 calc R
H14B H 0.2692 0.5723 0.2713 0.049 Uiso 1 1 calc R
C15 C 0.2673(3) 0.66609(19) 0.34454(10) 0.0336(5) Uani 1 1 d .
H15 H 0.2013 0.6726 0.3769 0.040 Uiso 1 1 calc R
C16 C 0.4038(3) 0.6129(2) 0.36550(11) 0.0409(6) Uani 1 1 d .
H16A H 0.4741 0.6139 0.3350 0.049 Uiso 1 1 calc R
H16B H 0.4413 0.6599 0.3964 0.049 Uiso 1 1 calc R
C17 C 0.3859(3) 0.4919(2) 0.38573(10) 0.0364(5) Uani 1 1 d .
C18 C 0.2907(2) 0.78434(19) 0.32122(10) 0.0327(5) Uani 1 1 d .
C19 C 0.3441(3) 0.8030(2) 0.26771(11) 0.0388(5) Uani 1 1 d .
H19 H 0.3669 0.7397 0.2448 0.047 Uiso 1 1 calc R
C20 C 0.3645(3) 0.9126(2) 0.24742(12) 0.0417(5) Uani 1 1 d .
H20 H 0.4012 0.9237 0.2110 0.050 Uiso 1 1 calc R
C21 C 0.3313(3) 1.0053(2) 0.28024(12) 0.0443(6) Uani 1 1 d .
H21 H 0.3449 1.0803 0.2664 0.053 Uiso 1 1 calc R
C22 C 0.2782(3) 0.9886(2) 0.33327(11) 0.0459(7) Uani 1 1 d .
H22 H 0.2556 1.0521 0.3561 0.055 Uiso 1 1 calc R
C23 C 0.2580(3) 0.8789(2) 0.35317(11) 0.0416(6) Uani 1 1 d .
H23 H 0.2208 0.8684 0.3896 0.050 Uiso 1 1 calc R
C24 C 0.1440(2) 0.3777(2) 0.28382(10) 0.0318(5) Uani 1 1 d .

loop_
_atom_site_aniso_label
_atom_site_aniso_U_11
_atom_site_aniso_U_22
_atom_site_aniso_U_33
_atom_site_aniso_U_23
_atom_site_aniso_U_13
_atom_site_aniso_U_12
Cl1 0.0734(5) 0.0455(4) 0.0345(3) -0.0070(3) 0.0024(3) -0.0026(3)
Cl2 0.0519(4) 0.0377(3) 0.0555(4) 0.0085(3) -0.0055(3) 0.0018(3)
Cl3 0.0436(4) 0.0544(4) 0.0615(4) 0.0031(3) 0.0063(3) -0.0066(3)
Cl4 0.0402(3) 0.0445(4) 0.0546(4) 0.0079(3) -0.0191(3) -0.0067(3)
Cl5 0.0448(3) 0.0331(3) 0.0545(4) 0.0091(3) -0.0040(3) -0.0101(3)
Cl6 0.0372(3) 0.0516(4) 0.0408(3) -0.0052(3) 0.0057(2) 0.0000(3)
O1 0.0442(9) 0.0369(9) 0.0330(8) 0.0014(7) 0.0044(7) -0.0040(8)
O2 0.0618(13) 0.0339(10) 0.0556(11) 0.0083(8) -0.0272(10) -0.0001(9)
N1 0.0438(11) 0.0272(9) 0.0345(10) 0.0060(8) 0.0022(8) -0.0013(9)
N2 0.0463(12) 0.0273(9) 0.0312(9) 0.0028(8) -0.0070(8) -0.0004(9)
C1 0.0396(13) 0.0335(12) 0.0325(11) -0.0019(9) 0.0087(9) -0.0013(11)
C2 0.0518(16) 0.0335(13) 0.0414(13) 0.0072(10) 0.0067(12) -0.0035(12)
C3 0.0491(14) 0.0289(12) 0.0301(11) 0.0025(9) 0.0067(10) 0.0010(11)
C4 0.0513(15) 0.0357(13) 0.0345(12) 0.0049(10) 0.0087(10) 0.0077(11)
C5 0.0463(13) 0.0286(11) 0.0240(10) -0.0003(8) 0.0042(9) 0.0003(10)
C6 0.0547(16) 0.0353(13) 0.0372(12) 0.0077(10) 0.0123(11) 0.0013(12)
C7 0.0618(18) 0.0423(15) 0.0531(16) 0.0108(12) -0.0008(14) 0.0007(14)
C8 0.073(2) 0.0552(19) 0.068(2) 0.0220(17) -0.0022(17) 0.0097(17)
C9 0.089(3) 0.0379(16) 0.075(2) 0.0253(15) 0.0186(19) 0.0141(17)
C10 0.103(3) 0.0324(15) 0.069(2) 0.0080(15) 0.011(2) -0.0005(18)
C11 0.094(3) 0.0343(14) 0.0463(15) 0.0070(12) 0.0020(16) -0.0020(16)
C12 0.0478(14) 0.0338(12) 0.0373(12) -0.0016(10) 0.0034(10) -0.0023(11)
C13 0.0356(12) 0.0290(11) 0.0335(11) 0.0001(9) -0.0010(9) 0.0027(9)
C14 0.0518(15) 0.0301(12) 0.0414(12) 0.0059(10) -0.0171(11) -0.0013(11)
C15 0.0392(12) 0.0275(11) 0.0342(11) -0.0005(9) -0.0010(9) 0.0038(10)
C16 0.0441(14) 0.0320(12) 0.0466(13) 0.0035(10) -0.0130(11) -0.0002(11)
C17 0.0450(14) 0.0316(12) 0.0326(11) 0.0001(9) -0.0063(10) 0.0037(11)
C18 0.0312(11) 0.0248(11) 0.0421(12) 0.0002(9) -0.0087(9) 0.0018(9)
C19 0.0391(13) 0.0298(12) 0.0475(13) -0.0010(10) 0.0047(10) 0.0020(10)
C20 0.0358(12) 0.0358(13) 0.0534(14) 0.0046(12) 0.0021(11) -0.0022(10)
C21 0.0461(15) 0.0275(12) 0.0593(16) 0.0037(11) -0.0194(12) -0.0049(11)
C22 0.0662(19) 0.0260(12) 0.0455(13) -0.0062(10) -0.0168(13) 0.0033(12)
C23 0.0540(15) 0.0327(12) 0.0380(12) -0.0076(10) -0.0120(11) 0.0023(12)
C24 0.0268(10) 0.0326(12) 0.0359(11) 0.0028(9) -0.0023(8) -0.0025(9)

loop_
_atom_type_symbol
_atom_type_description
_atom_type_scat_dispersion_real
_atom_type_scat_dispersion_imag
_atom_type_scat_source
C C 0.0033 0.0016 'International Tables Vol C Tables 4.2.6.8 and 6.1.1.4'
H H 0.0000 0.0000 'International Tables Vol C Tables 4.2.6.8 and 6.1.1.4'
N N 0.0061 0.0033 'International Tables Vol C Tables 4.2.6.8 and 6.1.1.4'
O O 0.0106 0.0060 'International Tables Vol C Tables 4.2.6.8 and 6.1.1.4'
Cl Cl 0.1484 0.1585 'International Tables Vol C Tables 4.2.6.8 and 6.1.1.4'

loop_
_geom_angle_atom_site_label_1
_geom_angle_atom_site_label_2
_geom_angle_atom_site_label_3
_geom_angle
C5 N1 C1 127.09(19)
C5 N1 H1 116.5
C1 N1 H1 116.5
C17 N2 C13 126.7(2)
C17 N2 H2 116.6
C13 N2 H2 116.6
N1 C1 C2 112.6(2)
N1 C1 C12 109.49(19)
C2 C1 C12 111.2(2)
N1 C1 H1A 107.8
C2 C1 H1A 107.8
C12 C1 H1A 107.8
C3 C2 C1 110.7(2)
C3 C2 H2A 109.5
C1 C2 H2A 109.5
C3 C2 H2B 109.5
C1 C2 H2B 109.5
H2A C2 H2B 108.1
C2 C3 C6 114.3(2)
C2 C3 C4 108.2(2)
C6 C3 C4 109.0(2)
C2 C3 H3 108.4
C6 C3 H3 108.4
C4 C3 H3 108.4
C5 C4 C3 114.0(2)
C5 C4 H4A 108.8
C3 C4 H4A 108.8
C5 C4 H4B 108.8
C3 C4 H4B 108.8
H4A C4 H4B 107.7
O1 C5 N1 121.0(2)
O1 C5 C4 120.8(2)
N1 C5 C4 118.2(2)
C7 C6 C11 118.6(3)
C7 C6 C3 118.5(2)
C11 C6 C3 122.9(2)
C6 C7 C8 120.8(3)
C6 C7 H7 119.6
C8 C7 H7 119.6
C9 C8 C7 120.4(3)
C9 C8 H8 119.8
C7 C8 H8 119.8
C8 C9 C10 119.6(3)
C8 C9 H9 120.2
C10 C9 H9 120.2
C9 C10 C11 120.3(3)
C9 C10 H10 119.8
C11 C10 H10 119.8
C10 C11 C6 120.2(3)
C10 C11 H11 119.9
C6 C11 H11 119.9
C1 C12 Cl3 109.45(17)
C1 C12 Cl1 112.07(19)
Cl3 C12 Cl1 109.80(14)
C1 C12 Cl2 109.85(18)
Cl3 C12 Cl2 107.72(15)
Cl1 C12 Cl2 107.85(13)
N2 C13 C14 112.5(2)
N2 C13 C24 109.53(18)
C14 C13 C24 111.20(19)
N2 C13 H13 107.8
C14 C13 H13 107.8
C24 C13 H13 107.8
C13 C14 C15 111.71(19)
C13 C14 H14A 109.3
C15 C14 H14A 109.3
C13 C14 H14B 109.3
C15 C14 H14B 109.3
H14A C14 H14B 107.9
C18 C15 C14 113.06(19)
C18 C15 C16 111.9(2)
C14 C15 C16 107.8(2)
C18 C15 H15 108.0
C14 C15 H15 108.0
C16 C15 H15 108.0
C17 C16 C15 113.3(2)
C17 C16 H16A 108.9
C15 C16 H16A 108.9
C17 C16 H16B 108.9
C15 C16 H16B 108.9
H16A C16 H16B 107.7
O2 C17 N2 121.2(2)
O2 C17 C16 120.3(2)
N2 C17 C16 118.6(2)
C23 C18 C19 117.6(2)
C23 C18 C15 119.9(2)
C19 C18 C15 122.4(2)
C20 C19 C18 121.1(2)
C20 C19 H19 119.4
C18 C19 H19 119.4
C21 C20 C19 120.0(3)
C21 C20 H20 120.0
C19 C20 H20 120.0
C20 C21 C22 119.7(2)
C20 C21 H21 120.1
C22 C21 H21 120.1
C21 C22 C23 119.9(2)
C21 C22 H22 120.0
C23 C22 H22 120.0
C18 C23 C22 121.6(3)
C18 C23 H23 119.2
C22 C23 H23 119.2
C13 C24 Cl4 109.72(16)
C13 C24 Cl6 111.18(16)
Cl4 C24 Cl6 109.49(13)
C13 C24 Cl5 110.01(16)
Cl4 C24 Cl5 108.18(12)
Cl6 C24 Cl5 108.19(12)

loop_
_geom_bond_atom_site_label_1
_geom_bond_atom_site_label_2
_geom_bond_distance
Cl1 C12 1.771(3)
Cl2 C12 1.775(3)
Cl3 C12 1.771(3)
Cl4 C24 1.765(2)
Cl5 C24 1.774(2)
Cl6 C24 1.769(2)
O1 C5 1.237(3)
O2 C17 1.235(3)
N1 C5 1.340(3)
N1 C1 1.453(3)
N1 H1 0.8800
N2 C17 1.344(3)
N2 C13 1.459(3)
N2 H2 0.8800
C1 C2 1.528(3)
C1 C12 1.545(4)
C1 H1A 1.0000
C2 C3 1.524(4)
C2 H2A 0.9900
C2 H2B 0.9900
C3 C6 1.526(3)
C3 C4 1.529(3)
C3 H3 1.0000
C4 C5 1.506(3)
C4 H4A 0.9900
C4 H4B 0.9900
C6 C7 1.383(4)
C6 C11 1.395(4)
C7 C8 1.383(4)
C7 H7 0.9500
C8 C9 1.376(5)
C8 H8 0.9500
C9 C10 1.376(6)
C9 H9 0.9500
C10 C11 1.389(4)
C10 H10 0.9500
C11 H11 0.9500
C13 C14 1.521(3)
C13 C24 1.546(3)
C13 H13 1.0000
C14 C15 1.523(3)
C14 H14A 0.9900
C14 H14B 0.9900
C15 C18 1.514(3)
C15 C16 1.524(3)
C15 H15 1.0000
C16 C17 1.511(3)
C16 H16A 0.9900
C16 H16B 0.9900
C18 C23 1.384(3)
C18 C19 1.396(4)
C19 C20 1.390(4)
C19 H19 0.9500
C20 C21 1.379(4)
C20 H20 0.9500
C21 C22 1.381(4)
C21 H21 0.9500
C22 C23 1.387(4)
C22 H22 0.9500
C23 H23 0.9500

loop_
_geom_torsion_atom_site_label_1
_geom_torsion_atom_site_label_2
_geom_torsion_atom_site_label_3
_geom_torsion_atom_site_label_4
_geom_torsion
C5 N1 C1 C2 13.0(3)
C5 N1 C1 C12 137.1(2)
N1 C1 C2 C3 -42.5(3)
C12 C1 C2 C3 -165.8(2)
C1 C2 C3 C6 -177.4(2)
C1 C2 C3 C4 61.0(3)
C2 C3 C4 C5 -50.6(3)
C6 C3 C4 C5 -175.4(2)
C1 N1 C5 O1 177.1(2)
C1 N1 C5 C4 -2.2(3)
C3 C4 C5 O1 -157.6(2)
C3 C4 C5 N1 21.8(3)
C2 C3 C6 C7 155.1(3)
C4 C3 C6 C7 -83.7(3)
C2 C3 C6 C11 -27.7(4)
C4 C3 C6 C11 93.5(3)
C11 C6 C7 C8 0.1(5)
C3 C6 C7 C8 177.4(3)
C6 C7 C8 C9 -0.5(5)
C7 C8 C9 C10 -0.3(6)
C8 C9 C10 C11 1.5(6)
C9 C10 C11 C6 -1.9(6)
C7 C6 C11 C10 1.1(5)
C3 C6 C11 C10 -176.1(3)
N1 C1 C12 Cl3 170.65(16)
C2 C1 C12 Cl3 -64.3(2)
N1 C1 C12 Cl1 -67.3(2)
C2 C1 C12 Cl1 57.7(2)
N1 C1 C12 Cl2 52.6(2)
C2 C1 C12 Cl2 177.59(18)
C17 N2 C13 C14 5.9(3)
C17 N2 C13 C24 130.1(2)
N2 C13 C14 C15 -39.3(3)
C24 C13 C14 C15 -162.5(2)
C13 C14 C15 C18 -174.1(2)
C13 C14 C15 C16 61.7(3)
C18 C15 C16 C17 -176.4(2)
C14 C15 C16 C17 -51.4(3)
C13 N2 C17 O2 -177.7(2)
C13 N2 C17 C16 3.9(4)
C15 C16 C17 O2 -158.3(3)
C15 C16 C17 N2 20.2(3)
C14 C15 C18 C23 137.2(3)
C16 C15 C18 C23 -100.8(3)
C14 C15 C18 C19 -42.4(3)
C16 C15 C18 C19 79.6(3)
C23 C18 C19 C20 0.4(4)
C15 C18 C19 C20 -180.0(2)
C18 C19 C20 C21 -0.2(4)
C19 C20 C21 C22 0.2(4)
C20 C21 C22 C23 -0.3(4)
C19 C18 C23 C22 -0.5(4)
C15 C18 C23 C22 179.9(2)
C21 C22 C23 C18 0.4(4)
N2 C13 C24 Cl4 179.56(16)
C14 C13 C24 Cl4 -55.5(2)
N2 C13 C24 Cl6 -59.2(2)
C14 C13 C24 Cl6 65.7(2)
N2 C13 C24 Cl5 60.7(2)
C14 C13 C24 Cl5 -174.42(17)
